data_4134028
loop_
_publ_author_name
'Carsch, Kurtis M.'
'Lukens, James T.'
'DiMucci, Ida M.'
'Iovan, Diana A.'
'Zheng, Shao-Liang'
'Lancaster, Kyle M.'
'Betley, Theodore A.'

_publ_section_title
;
 Electronic Structures and Reactivity Profiles of Aryl Nitrenoid-Bridged
 Dicopper Complexes.
;
_journal_name_full 'Journal of the American Chemical Society'
_journal_paper_doi 10.1021/jacs.9b09616
_journal_year 2020
_chemical_formula_sum 'C63 H82 Cu2 N6 O2'
_chemical_formula_weight 1082.42
_chemical_name_systematic (tBudmx)Cu2(CNtBu)2
_space_group_crystal_system monoclinic
_space_group_IT_number 14
_space_group_name_Hall '-P 2yn'
_space_group_name_H-M_alt 'P 1 21/n 1'
_atom_sites_solution_hydrogens geom
_audit_creation_method SHELXL-2014/7
_cell_angle_alpha 90
_cell_angle_beta 106.3000(10)
_cell_angle_gamma 90
_cell_formula_units_Z 4
_cell_length_a 16.3247(7)
_cell_length_b 18.2917(8)
_cell_length_c 20.5023(9)
_cell_measurement_reflns_used 9922
_cell_measurement_temperature 100(2)
_cell_measurement_theta_max 24.93
_cell_measurement_theta_min 2.18
_cell_volume 5876.0(4)
_computing_cell_refinement 'SAINT 8.35A (Bruker-AXS, 2015)'
_computing_data_collection 'APEX3 v2016.1.0 (Bruker-AXS, 2016)'
_computing_data_reduction 'SAINT 8.35A (Bruker-AXS, 2015)'
_computing_molecular_graphics 'Bruker SHELXTL (Sheldrick, 2015)'
_computing_publication_material 'Bruker SHELXT (Sheldrick, 2015)'
_computing_structure_refinement 'SHELXL-2014/7 (Sheldrick, 2014)'
_computing_structure_solution 'SHELXT-2014 (Sheldrick, 2015)'
_diffrn_ambient_temperature 100(2)
_diffrn_measured_fraction_theta_full 0.999
_diffrn_measured_fraction_theta_max 0.999
_diffrn_measurement_device_type 'Bruker APEXII CCD'
_diffrn_measurement_method 'omega and phi scans'
_diffrn_radiation_type MoK\a
_diffrn_radiation_wavelength 0.71073
_diffrn_reflns_av_R_equivalents 0.0794
_diffrn_reflns_av_unetI/netI 0.0696
_diffrn_reflns_Laue_measured_fraction_full 0.999
_diffrn_reflns_Laue_measured_fraction_max 0.999
_diffrn_reflns_limit_h_max 19
_diffrn_reflns_limit_h_min -19
_diffrn_reflns_limit_k_max 21
_diffrn_reflns_limit_k_min -21
_diffrn_reflns_limit_l_max 24
_diffrn_reflns_limit_l_min -24
_diffrn_reflns_number 87826
_diffrn_reflns_point_group_measured_fraction_full 0.999
_diffrn_reflns_point_group_measured_fraction_max 0.999
_diffrn_reflns_theta_full 25.065
_diffrn_reflns_theta_max 25.065
_diffrn_reflns_theta_min 1.416
_diffrn_source 'fine-focus sealed tube'
_exptl_absorpt_coefficient_mu 0.770
_exptl_absorpt_correction_T_max 0.7452
_exptl_absorpt_correction_T_min 0.6884
_exptl_absorpt_correction_type multi-scan
_exptl_absorpt_process_details SADABS
_exptl_crystal_colour orange
_exptl_crystal_density_diffrn 1.224
_exptl_crystal_description block
_exptl_crystal_F_000 2304
_exptl_crystal_size_max 0.20
_exptl_crystal_size_mid 0.15
_exptl_crystal_size_min 0.12
_refine_diff_density_max 0.331
_refine_diff_density_min -0.339
_refine_diff_density_rms 0.052
_refine_ls_extinction_method none
_refine_ls_goodness_of_fit_ref 0.911
_refine_ls_hydrogen_treatment constr
_refine_ls_matrix_type full
_refine_ls_number_parameters 737
_refine_ls_number_reflns 10423
_refine_ls_number_restraints 77
_refine_ls_restrained_S_all 0.913
_refine_ls_R_factor_all 0.0628
_refine_ls_R_factor_gt 0.0342
_refine_ls_shift/su_max 0.002
_refine_ls_shift/su_mean 0.000
_refine_ls_structure_factor_coef Fsqd
_refine_ls_weighting_details 'w=1/[\s^2^(Fo^2^)+(0.0288P)^2^] where P=(Fo^2^+2Fc^2^)/3'
_refine_ls_weighting_scheme calc
_refine_ls_wR_factor_gt 0.0658
_refine_ls_wR_factor_ref 0.0716
_reflns_Friedel_coverage 0.000
_reflns_number_gt 7134
_reflns_number_total 10423
_reflns_threshold_expression 'I > 2\s(I)'
_cod_data_source_file ja9b09616_si_002.cif
_cod_data_source_block 15
_cod_original_sg_symbol_H-M 'P 21/n'
_cod_database_code 4134028
_shelx_shelxl_version_number 2014/7
_shelx_space_group_comment
;
The symmetry employed for this shelxl refinement is uniquely defined
by the following loop, which should always be used as a source of
symmetry information in preference to the above space-group names.
They are only intended as comments.
;

loop_
_space_group_symop_operation_xyz
'x, y, z'
'-x+1/2, y+1/2, -z+1/2'
'-x, -y, -z'
'x-1/2, -y-1/2, z-1/2'

loop_
_atom_site_label
_atom_site_type_symbol
_atom_site_fract_x
_atom_site_fract_y
_atom_site_fract_z
_atom_site_U_iso_or_equiv
_atom_site_adp_type
_atom_site_occupancy
_atom_site_site_symmetry_order
_atom_site_calc_flag
_atom_site_refinement_flags_posn
_atom_site_refinement_flags_adp
_atom_site_refinement_flags_occupancy
_atom_site_disorder_assembly
_atom_site_disorder_group
Cu1 Cu 0.67941(2) 0.23795(2) 0.66854(2) 0.01972(8) Uani 1 1 d . . . . .
Cu2 Cu 0.49817(2) 0.36343(2) 0.81644(2) 0.02104(9) Uani 1 1 d . . . . .
O1 O 0.37468(9) 0.11288(8) 0.70546(7) 0.0202(4) Uani 1 1 d . . . . .
N1 N 0.59027(11) 0.21062(10) 0.58564(9) 0.0170(5) Uani 1 1 d . . . . .
N2 N 0.64216(11) 0.18052(10) 0.73625(8) 0.0175(5) Uani 1 1 d . . . . .
N3 N 0.84120(13) 0.32283(11) 0.69028(9) 0.0262(5) Uani 1 1 d D . . . .
N4 N 0.42444(11) 0.33882(10) 0.72480(9) 0.0180(5) Uani 1 1 d . . . . .
N5 N 0.45380(11) 0.29591(10) 0.87253(9) 0.0197(5) Uani 1 1 d . . . . .
N6 N 0.63943(13) 0.47268(12) 0.85176(9) 0.0289(5) Uani 1 1 d . . . . .
C1 C 0.51750(13) 0.12802(12) 0.64889(11) 0.0156(5) Uani 1 1 d . . . . .
C2 C 0.57132(13) 0.13371(13) 0.71538(11) 0.0183(6) Uani 1 1 d . . . . .
C3 C 0.56457(14) 0.09195(14) 0.77190(11) 0.0248(6) Uani 1 1 d . . . . .
H3 H 0.5225 0.0561 0.7720 0.030 Uiso 1 1 calc R U . . .
C4 C 0.62988(14) 0.11304(14) 0.82609(12) 0.0285(7) Uani 1 1 d . . . . .
H4 H 0.6415 0.0949 0.8712 0.034 Uiso 1 1 calc R U . . .
C5 C 0.67713(14) 0.16694(13) 0.80284(11) 0.0214(6) Uani 1 1 d . . . . .
C6 C 0.75747(14) 0.20388(14) 0.84557(11) 0.0233(6) Uani 1 1 d . . . . .
C7 C 0.77575(15) 0.18047(15) 0.91997(11) 0.0340(7) Uani 1 1 d . . . . .
H7A H 0.7268 0.1929 0.9367 0.051 Uiso 1 1 calc R U . . .
H7B H 0.8266 0.2060 0.9473 0.051 Uiso 1 1 calc R U . . .
H7C H 0.7855 0.1276 0.9236 0.051 Uiso 1 1 calc R U . . .
C8 C 0.74724(15) 0.28723(13) 0.84176(12) 0.0302(7) Uani 1 1 d . . . . .
H8A H 0.7360 0.3032 0.7944 0.045 Uiso 1 1 calc R U . . .
H8B H 0.7998 0.3103 0.8693 0.045 Uiso 1 1 calc R U . . .
H8C H 0.6994 0.3015 0.8591 0.045 Uiso 1 1 calc R U . . .
C9 C 0.83390(14) 0.18009(14) 0.82072(11) 0.0282(7) Uani 1 1 d . . . . .
H9A H 0.8424 0.1273 0.8271 0.042 Uiso 1 1 calc R U . . .
H9B H 0.8853 0.2058 0.8468 0.042 Uiso 1 1 calc R U . . .
H9C H 0.8227 0.1920 0.7724 0.042 Uiso 1 1 calc R U . . .
C10 C 0.52231(13) 0.16683(12) 0.59083(11) 0.0155(5) Uani 1 1 d . . . . .
C11 C 0.45985(14) 0.16550(13) 0.52710(11) 0.0203(6) Uani 1 1 d . . . . .
H11 H 0.4068 0.1403 0.5164 0.024 Uiso 1 1 calc R U . . .
C12 C 0.49046(14) 0.20748(13) 0.48365(11) 0.0226(6) Uani 1 1 d . . . . .
H12 H 0.4620 0.2174 0.4373 0.027 Uiso 1 1 calc R U . . .
C13 C 0.57177(14) 0.23333(13) 0.52018(11) 0.0192(6) Uani 1 1 d . . . . .
C14 C 0.63282(14) 0.27590(13) 0.49093(11) 0.0223(6) Uani 1 1 d . . . . .
C15 C 0.71956(14) 0.23730(14) 0.50722(11) 0.0269(6) Uani 1 1 d . . . . .
H15A H 0.7454 0.2367 0.5565 0.040 Uiso 1 1 calc R U . . .
H15B H 0.7571 0.2635 0.4854 0.040 Uiso 1 1 calc R U . . .
H15C H 0.7116 0.1870 0.4901 0.040 Uiso 1 1 calc R U . . .
C16 C 0.64541(15) 0.35434(13) 0.51873(12) 0.0300(7) Uani 1 1 d . . . . .
H16A H 0.5904 0.3799 0.5065 0.045 Uiso 1 1 calc R U . . .
H16B H 0.6854 0.3802 0.4991 0.045 Uiso 1 1 calc R U . . .
H16C H 0.6684 0.3530 0.5683 0.045 Uiso 1 1 calc R U . . .
C17 C 0.59773(15) 0.28078(15) 0.41337(11) 0.0366(7) Uani 1 1 d . . . . .
H17A H 0.5893 0.2314 0.3941 0.055 Uiso 1 1 calc R U . . .
H17B H 0.6384 0.3072 0.3949 0.055 Uiso 1 1 calc R U . . .
H17C H 0.5431 0.3068 0.4016 0.055 Uiso 1 1 calc R U . . .
C18 C 0.45453(14) 0.06646(13) 0.63501(11) 0.0170(5) Uani 1 1 d . . . . .
C19 C 0.46813(14) 0.01146(13) 0.59251(11) 0.0226(6) Uani 1 1 d . . . . .
H19 H 0.5141 0.0160 0.5728 0.027 Uiso 1 1 calc R U . . .
C20 C 0.41655(15) -0.04970(13) 0.57812(12) 0.0275(6) Uani 1 1 d . . . . .
H20 H 0.4273 -0.0870 0.5493 0.033 Uiso 1 1 calc R U . . .
C21 C 0.34918(15) -0.05588(13) 0.60617(11) 0.0247(6) Uani 1 1 d . . . . .
H21 H 0.3135 -0.0978 0.5960 0.030 Uiso 1 1 calc R U . . .
C22 C 0.33192(13) -0.00280(13) 0.64876(11) 0.0186(6) Uani 1 1 d . . . . .
C23 C 0.38577(14) 0.05816(13) 0.66250(11) 0.0165(5) Uani 1 1 d . . . . .
C24 C 0.26009(14) -0.01233(13) 0.68155(12) 0.0227(6) Uani 1 1 d . . . . .
C25 C 0.18182(15) -0.04654(15) 0.63085(14) 0.0457(8) Uani 1 1 d . . . . .
H25A H 0.1627 -0.0148 0.5910 0.069 Uiso 1 1 calc R U . . .
H25B H 0.1358 -0.0520 0.6525 0.069 Uiso 1 1 calc R U . . .
H25C H 0.1971 -0.0946 0.6167 0.069 Uiso 1 1 calc R U . . .
C26 C 0.29061(17) -0.06377(15) 0.74281(13) 0.0430(8) Uani 1 1 d . . . . .
H26A H 0.3059 -0.1112 0.7274 0.065 Uiso 1 1 calc R U . . .
H26B H 0.2447 -0.0704 0.7645 0.065 Uiso 1 1 calc R U . . .
H26C H 0.3406 -0.0425 0.7755 0.065 Uiso 1 1 calc R U . . .
C27 C 0.23808(14) 0.06111(13) 0.70637(11) 0.0182(6) Uani 1 1 d . . . . .
C28 C 0.29710(14) 0.11809(13) 0.71990(11) 0.0182(6) Uani 1 1 d . . . . .
C29 C 0.28340(14) 0.18320(13) 0.75055(11) 0.0193(6) Uani 1 1 d . . . . .
C30 C 0.20563(15) 0.19216(14) 0.76505(11) 0.0250(6) Uani 1 1 d . . . . .
H30 H 0.1944 0.2362 0.7855 0.030 Uiso 1 1 calc R U . . .
C31 C 0.14451(15) 0.13766(14) 0.74994(12) 0.0274(6) Uani 1 1 d . . . . .
H31 H 0.0911 0.1447 0.7590 0.033 Uiso 1 1 calc R U . . .
C32 C 0.16136(14) 0.07306(14) 0.72168(11) 0.0245(6) Uani 1 1 d . . . . .
H32 H 0.1194 0.0356 0.7124 0.029 Uiso 1 1 calc R U . . .
C33 C 0.35079(13) 0.24099(13) 0.77070(11) 0.0180(5) Uani 1 1 d . . . . .
C34 C 0.39067(14) 0.24550(13) 0.84082(11) 0.0206(6) Uani 1 1 d . . . . .
C35 C 0.37268(15) 0.20020(15) 0.89074(12) 0.0306(7) Uani 1 1 d . . . . .
H35 H 0.3326 0.1612 0.8831 0.037 Uiso 1 1 calc R U . . .
C36 C 0.42411(16) 0.22311(15) 0.95246(12) 0.0336(7) Uani 1 1 d . . . . .
H36 H 0.4262 0.2029 0.9956 0.040 Uiso 1 1 calc R U . . .
C37 C 0.47309(15) 0.28206(13) 0.94001(12) 0.0239(6) Uani 1 1 d . . . . .
C38 C 0.53761(15) 0.32540(14) 0.99404(11) 0.0262(6) Uani 1 1 d . . . . .
C39 C 0.53900(17) 0.29797(15) 1.06518(11) 0.0407(8) Uani 1 1 d . . . . .
H39A H 0.4824 0.3044 1.0720 0.061 Uiso 1 1 calc R U . . .
H39B H 0.5811 0.3260 1.0996 0.061 Uiso 1 1 calc R U . . .
H39C H 0.5544 0.2460 1.0693 0.061 Uiso 1 1 calc R U . . .
C40 C 0.51232(17) 0.40609(14) 0.98954(12) 0.0384(8) Uani 1 1 d . . . . .
H40A H 0.5110 0.4251 0.9446 0.058 Uiso 1 1 calc R U . . .
H40B H 0.5541 0.4337 1.0245 0.058 Uiso 1 1 calc R U . . .
H40C H 0.4557 0.4112 0.9966 0.058 Uiso 1 1 calc R U . . .
C41 C 0.62741(15) 0.31620(14) 0.98596(12) 0.0351(7) Uani 1 1 d . . . . .
H41A H 0.6443 0.2647 0.9924 0.053 Uiso 1 1 calc R U . . .
H41B H 0.6677 0.3461 1.0199 0.053 Uiso 1 1 calc R U . . .
H41C H 0.6277 0.3318 0.9403 0.053 Uiso 1 1 calc R U . . .
C42 C 0.36363(14) 0.28324(12) 0.71814(11) 0.0175(6) Uani 1 1 d . . . . .
C43 C 0.31824(15) 0.27594(13) 0.64862(11) 0.0246(6) Uani 1 1 d . . . . .
H43 H 0.2728 0.2429 0.6300 0.030 Uiso 1 1 calc R U . . .
C44 C 0.35186(15) 0.32511(14) 0.61349(12) 0.0269(6) Uani 1 1 d . . . . .
H44 H 0.3346 0.3324 0.5657 0.032 Uiso 1 1 calc R U . . .
C45 C 0.41759(14) 0.36345(13) 0.66152(11) 0.0198(6) Uani 1 1 d . . . . .
C46 C 0.47445(14) 0.42123(13) 0.64497(11) 0.0213(6) Uani 1 1 d . . . . .
C47 C 0.56774(14) 0.39527(13) 0.66825(11) 0.0259(6) Uani 1 1 d . . . . .
H47A H 0.5844 0.3868 0.7174 0.039 Uiso 1 1 calc R U . . .
H47B H 0.6047 0.4328 0.6574 0.039 Uiso 1 1 calc R U . . .
H47C H 0.5735 0.3497 0.6448 0.039 Uiso 1 1 calc R U . . .
C48 C 0.46494(15) 0.49409(13) 0.67900(12) 0.0275(6) Uani 1 1 d . . . . .
H48A H 0.4056 0.5108 0.6628 0.041 Uiso 1 1 calc R U . . .
H48B H 0.5026 0.5306 0.6676 0.041 Uiso 1 1 calc R U . . .
H48C H 0.4805 0.4875 0.7284 0.041 Uiso 1 1 calc R U . . .
C49 C 0.45062(15) 0.43421(14) 0.56789(11) 0.0312(7) Uani 1 1 d . . . . .
H49A H 0.4558 0.3883 0.5448 0.047 Uiso 1 1 calc R U . . .
H49B H 0.4891 0.4708 0.5576 0.047 Uiso 1 1 calc R U . . .
H49C H 0.3917 0.4519 0.5521 0.047 Uiso 1 1 calc R U . . .
C50 C 0.77664(16) 0.29310(14) 0.68093(11) 0.0237(6) Uani 1 1 d . . . . .
C51 C 0.9276(4) 0.3516(3) 0.7065(3) 0.0298(14) Uani 0.686(6) 1 d D . P A 1
C52 C 0.9915(3) 0.2889(3) 0.7210(3) 0.0433(14) Uani 0.686(6) 1 d D . P A 1
H52A H 0.9857 0.2610 0.7603 0.065 Uiso 0.686(6) 1 calc R U P A 1
H52B H 1.0496 0.3086 0.7308 0.065 Uiso 0.686(6) 1 calc R U P A 1
H52C H 0.9805 0.2567 0.6812 0.065 Uiso 0.686(6) 1 calc R U P A 1
C53 C 0.94154(16) 0.39952(15) 0.76809(13) 0.0425(8) Uani 0.686(6) 1 d D . P A 1
H53A H 0.8952 0.4353 0.7608 0.064 Uiso 0.686(6) 1 calc R U P A 1
H53B H 0.9962 0.4251 0.7759 0.064 Uiso 0.686(6) 1 calc R U P A 1
H53C H 0.9424 0.3694 0.8078 0.064 Uiso 0.686(6) 1 calc R U P A 1
C54 C 0.9334(4) 0.3993(3) 0.6475(3) 0.0441(16) Uani 0.686(6) 1 d D . P A 1
H54A H 0.9246 0.3692 0.6066 0.066 Uiso 0.686(6) 1 calc R U P A 1
H54B H 0.9900 0.4221 0.6582 0.066 Uiso 0.686(6) 1 calc R U P A 1
H54C H 0.8895 0.4374 0.6396 0.066 Uiso 0.686(6) 1 calc R U P A 1
C51A C 0.9174(9) 0.3687(8) 0.6943(7) 0.0298(14) Uani 0.314(6) 1 d D . P A 2
C52A C 0.9797(7) 0.3102(6) 0.6818(6) 0.0433(14) Uani 0.314(6) 1 d D . P A 2
H52D H 0.9862 0.2712 0.7157 0.065 Uiso 0.314(6) 1 calc R U P A 2
H52E H 1.0353 0.3327 0.6858 0.065 Uiso 0.314(6) 1 calc R U P A 2
H52F H 0.9570 0.2896 0.6362 0.065 Uiso 0.314(6) 1 calc R U P A 2
C53A C 0.94154(16) 0.39952(15) 0.76809(13) 0.0425(8) Uani 0.314(6) 1 d D . P A 2
H53D H 0.9209 0.4499 0.7674 0.064 Uiso 0.314(6) 1 calc R U P A 2
H53E H 1.0037 0.3988 0.7871 0.064 Uiso 0.314(6) 1 calc R U P A 2
H53F H 0.9152 0.3693 0.7962 0.064 Uiso 0.314(6) 1 calc R U P A 2
C54A C 0.8940(8) 0.4221(7) 0.6336(6) 0.0441(16) Uani 0.314(6) 1 d D . P A 2
H54D H 0.8765 0.3944 0.5911 0.066 Uiso 0.314(6) 1 calc R U P A 2
H54E H 0.9437 0.4523 0.6340 0.066 Uiso 0.314(6) 1 calc R U P A 2
H54F H 0.8469 0.4536 0.6372 0.066 Uiso 0.314(6) 1 calc R U P A 2
C55 C 0.58423(16) 0.43118(14) 0.83953(11) 0.0256(6) Uani 1 1 d . . . . .
C56 C 0.70660(17) 0.52725(16) 0.85839(14) 0.0384(7) Uani 1 1 d . . . . .
C57 C 0.7707(2) 0.5172(2) 0.92685(16) 0.0925(14) Uani 1 1 d . . . . .
H57A H 0.7428 0.5256 0.9628 0.139 Uiso 1 1 calc R U . . .
H57B H 0.8174 0.5523 0.9318 0.139 Uiso 1 1 calc R U . . .
H57C H 0.7934 0.4674 0.9305 0.139 Uiso 1 1 calc R U . . .
C58 C 0.6623(2) 0.60130(16) 0.85214(16) 0.0586(9) Uani 1 1 d . . . . .
H58A H 0.6181 0.6041 0.8085 0.088 Uiso 1 1 calc R U . . .
H58B H 0.7043 0.6402 0.8545 0.088 Uiso 1 1 calc R U . . .
H58C H 0.6361 0.6072 0.8893 0.088 Uiso 1 1 calc R U . . .
C59 C 0.74606(18) 0.51505(16) 0.80107(15) 0.0527(9) Uani 1 1 d . . . . .
H59A H 0.7704 0.4657 0.8045 0.079 Uiso 1 1 calc R U . . .
H59B H 0.7912 0.5512 0.8039 0.079 Uiso 1 1 calc R U . . .
H59C H 0.7022 0.5203 0.7575 0.079 Uiso 1 1 calc R U . . .
O1S O 0.0736(3) 0.4485(3) 0.5817(2) 0.0748(16) Uani 0.589(4) 1 d D U P B 1
C1S C 0.0941(4) 0.5224(3) 0.5788(3) 0.0658(19) Uani 0.589(4) 1 d D U P B 1
H1SA H 0.0960 0.5473 0.6221 0.079 Uiso 0.589(4) 1 calc R U P B 1
H1SB H 0.0515 0.5473 0.5414 0.079 Uiso 0.589(4) 1 calc R U P B 1
C2S C 0.1810(4) 0.5231(4) 0.5663(4) 0.0570(19) Uani 0.589(4) 1 d D U P B 1
H2SA H 0.1898 0.5683 0.5426 0.068 Uiso 0.589(4) 1 calc R U P B 1
H2SB H 0.2271 0.5187 0.6094 0.068 Uiso 0.589(4) 1 calc R U P B 1
C3S C 0.1777(4) 0.4580(4) 0.5228(4) 0.072(2) Uani 0.589(4) 1 d D U P B 1
H3SA H 0.2355 0.4382 0.5274 0.086 Uiso 0.589(4) 1 calc R U P B 1
H3SB H 0.1499 0.4694 0.4744 0.086 Uiso 0.589(4) 1 calc R U P B 1
C4S C 0.1252(7) 0.4061(5) 0.5503(5) 0.063(3) Uani 0.589(4) 1 d D U P B 1
H4SA H 0.0889 0.3761 0.5132 0.076 Uiso 0.589(4) 1 calc R U P B 1
H4SB H 0.1627 0.3730 0.5840 0.076 Uiso 0.589(4) 1 calc R U P B 1
O1T O 0.1056(4) 0.4828(3) 0.4681(3) 0.070(2) Uani 0.411(4) 1 d D U P B 2
C1T C 0.1756(6) 0.5155(6) 0.5153(5) 0.061(3) Uani 0.411(4) 1 d D U P B 2
H1TA H 0.1676 0.5691 0.5158 0.073 Uiso 0.411(4) 1 calc R U P B 2
H1TB H 0.2288 0.5054 0.5027 0.073 Uiso 0.411(4) 1 calc R U P B 2
C2T C 0.1812(8) 0.4840(6) 0.5837(5) 0.079(4) Uani 0.411(4) 1 d D U P B 2
H2TA H 0.2412 0.4727 0.6085 0.095 Uiso 0.411(4) 1 calc R U P B 2
H2TB H 0.1581 0.5187 0.6111 0.095 Uiso 0.411(4) 1 calc R U P B 2
C3T C 0.1298(14) 0.4170(9) 0.5703(7) 0.098(7) Uani 0.411(4) 1 d D U P B 2
H3TA H 0.0912 0.4143 0.5997 0.118 Uiso 0.411(4) 1 calc R U P B 2
H3TB H 0.1669 0.3731 0.5783 0.118 Uiso 0.411(4) 1 calc R U P B 2
C4T C 0.0798(6) 0.4222(5) 0.4969(4) 0.072(3) Uani 0.411(4) 1 d D U P B 2
H4TA H 0.0890 0.3776 0.4725 0.086 Uiso 0.411(4) 1 calc R U P B 2
H4TB H 0.0181 0.4259 0.4932 0.086 Uiso 0.411(4) 1 calc R U P B 2

loop_
_atom_site_aniso_label
_atom_site_aniso_U_11
_atom_site_aniso_U_22
_atom_site_aniso_U_33
_atom_site_aniso_U_23
_atom_site_aniso_U_13
_atom_site_aniso_U_12
Cu1 0.01724(16) 0.02326(18) 0.01767(16) -0.00061(14) 0.00330(11) -0.00173(14)
Cu2 0.02222(17) 0.02169(18) 0.01818(16) -0.00211(14) 0.00395(12) -0.00215(14)
O1 0.0155(9) 0.0224(10) 0.0238(9) -0.0052(8) 0.0074(7) -0.0029(7)
N1 0.0164(10) 0.0206(12) 0.0145(11) 0.0001(9) 0.0052(8) 0.0008(9)
N2 0.0148(10) 0.0223(12) 0.0146(10) -0.0009(9) 0.0030(8) 0.0017(9)
N3 0.0243(12) 0.0289(14) 0.0254(12) -0.0074(10) 0.0066(9) -0.0065(11)
N4 0.0200(11) 0.0193(12) 0.0158(11) 0.0005(9) 0.0066(8) -0.0006(9)
N5 0.0244(11) 0.0237(12) 0.0116(10) -0.0026(9) 0.0059(8) 0.0030(9)
N6 0.0302(13) 0.0293(14) 0.0241(12) 0.0000(10) 0.0028(9) -0.0069(11)
C1 0.0135(12) 0.0162(14) 0.0185(13) 0.0011(11) 0.0069(9) 0.0055(10)
C2 0.0149(12) 0.0227(15) 0.0183(13) 0.0021(11) 0.0062(10) 0.0001(11)
C3 0.0202(14) 0.0312(16) 0.0233(14) 0.0074(12) 0.0065(10) -0.0043(12)
C4 0.0261(15) 0.0406(18) 0.0172(14) 0.0095(13) 0.0036(11) 0.0006(13)
C5 0.0196(13) 0.0275(16) 0.0169(13) 0.0011(12) 0.0049(10) 0.0047(12)
C6 0.0234(14) 0.0282(16) 0.0157(13) -0.0021(12) 0.0015(10) 0.0012(12)
C7 0.0335(16) 0.0458(19) 0.0176(14) -0.0007(13) -0.0012(11) -0.0024(14)
C8 0.0292(15) 0.0357(18) 0.0247(15) -0.0084(13) 0.0058(11) -0.0020(13)
C9 0.0229(14) 0.0339(17) 0.0229(14) -0.0048(12) -0.0015(11) -0.0001(12)
C10 0.0145(12) 0.0173(14) 0.0157(12) -0.0029(11) 0.0057(9) -0.0006(10)
C11 0.0162(13) 0.0239(15) 0.0198(13) -0.0009(12) 0.0036(10) -0.0007(11)
C12 0.0220(14) 0.0286(16) 0.0148(13) 0.0047(12) 0.0013(10) 0.0034(12)
C13 0.0220(13) 0.0192(14) 0.0175(13) 0.0012(11) 0.0075(10) 0.0038(11)
C14 0.0220(14) 0.0298(16) 0.0167(13) 0.0048(12) 0.0080(10) -0.0006(12)
C15 0.0252(14) 0.0338(16) 0.0256(14) -0.0018(13) 0.0137(11) -0.0013(13)
C16 0.0328(15) 0.0289(17) 0.0347(16) 0.0092(13) 0.0198(12) 0.0002(13)
C17 0.0332(16) 0.056(2) 0.0228(15) 0.0117(14) 0.0125(12) -0.0040(14)
C18 0.0167(13) 0.0196(14) 0.0134(12) 0.0038(11) 0.0018(10) 0.0017(11)
C19 0.0220(14) 0.0255(16) 0.0211(14) 0.0013(12) 0.0075(10) 0.0009(12)
C20 0.0328(16) 0.0210(16) 0.0296(15) -0.0064(12) 0.0102(12) 0.0017(12)
C21 0.0272(15) 0.0179(15) 0.0264(15) -0.0018(12) 0.0032(11) -0.0053(12)
C22 0.0153(13) 0.0198(15) 0.0179(13) 0.0015(11) 0.0000(10) 0.0002(11)
C23 0.0165(13) 0.0172(14) 0.0132(12) 0.0002(11) -0.0002(10) 0.0039(11)
C24 0.0192(13) 0.0176(15) 0.0307(15) 0.0003(12) 0.0061(11) -0.0034(11)
C25 0.0218(15) 0.046(2) 0.071(2) -0.0305(17) 0.0150(14) -0.0117(14)
C26 0.0528(19) 0.0300(18) 0.056(2) 0.0175(15) 0.0319(15) 0.0090(15)
C27 0.0171(13) 0.0208(15) 0.0156(13) 0.0043(11) 0.0026(10) -0.0021(11)
C28 0.0158(13) 0.0238(15) 0.0147(13) 0.0040(11) 0.0040(10) -0.0008(11)
C29 0.0213(13) 0.0227(15) 0.0151(13) 0.0017(11) 0.0067(10) -0.0012(11)
C30 0.0268(15) 0.0275(16) 0.0242(14) -0.0031(12) 0.0129(11) 0.0000(12)
C31 0.0207(14) 0.0328(17) 0.0327(15) -0.0002(13) 0.0142(11) -0.0009(13)
C32 0.0196(14) 0.0276(16) 0.0274(15) 0.0037(13) 0.0082(11) -0.0081(12)
C33 0.0173(12) 0.0183(14) 0.0209(13) -0.0031(11) 0.0094(10) 0.0002(11)
C34 0.0235(13) 0.0221(15) 0.0186(13) -0.0003(11) 0.0100(10) -0.0002(12)
C35 0.0310(15) 0.0368(18) 0.0260(15) 0.0004(13) 0.0114(12) -0.0094(13)
C36 0.0384(16) 0.048(2) 0.0160(14) 0.0092(13) 0.0105(11) -0.0013(14)
C37 0.0259(14) 0.0267(16) 0.0211(14) -0.0011(12) 0.0099(11) 0.0059(12)
C38 0.0323(15) 0.0293(16) 0.0148(13) -0.0055(12) 0.0027(11) 0.0067(13)
C39 0.0503(18) 0.050(2) 0.0170(15) -0.0037(14) 0.0021(12) 0.0098(15)
C40 0.0484(18) 0.0349(18) 0.0231(15) -0.0112(13) -0.0042(12) 0.0130(15)
C41 0.0361(17) 0.0369(18) 0.0266(15) 0.0010(13) -0.0005(12) 0.0090(14)
C42 0.0190(13) 0.0177(14) 0.0171(13) -0.0026(11) 0.0070(10) -0.0008(11)
C43 0.0248(14) 0.0260(16) 0.0208(14) -0.0017(12) 0.0027(10) -0.0073(12)
C44 0.0336(15) 0.0321(17) 0.0127(13) 0.0017(12) 0.0028(11) -0.0057(13)
C45 0.0243(14) 0.0188(14) 0.0179(13) 0.0019(11) 0.0085(10) 0.0026(11)
C46 0.0267(14) 0.0214(15) 0.0168(13) 0.0022(11) 0.0080(10) -0.0007(12)
C47 0.0293(15) 0.0251(16) 0.0268(14) -0.0018(12) 0.0139(11) -0.0014(12)
C48 0.0324(15) 0.0216(15) 0.0308(15) 0.0040(12) 0.0128(11) 0.0004(12)
C49 0.0352(16) 0.0363(18) 0.0257(15) 0.0067(13) 0.0146(12) -0.0045(13)
C50 0.0289(15) 0.0272(16) 0.0152(13) 0.0011(12) 0.0064(11) 0.0006(13)
C51 0.022(2) 0.024(3) 0.049(3) -0.012(2) 0.018(2) -0.007(2)
C52 0.030(2) 0.049(3) 0.050(4) -0.015(3) 0.010(3) 0.002(2)
C53 0.0358(18) 0.0388(19) 0.0467(18) -0.0148(16) 0.0017(13) -0.0117(14)
C54 0.045(4) 0.054(4) 0.039(3) -0.010(3) 0.020(3) -0.023(3)
C51A 0.022(2) 0.024(3) 0.049(3) -0.012(2) 0.018(2) -0.007(2)
C52A 0.030(2) 0.049(3) 0.050(4) -0.015(3) 0.010(3) 0.002(2)
C53A 0.0358(18) 0.0388(19) 0.0467(18) -0.0148(16) 0.0017(13) -0.0117(14)
C54A 0.045(4) 0.054(4) 0.039(3) -0.010(3) 0.020(3) -0.023(3)
C55 0.0292(15) 0.0281(17) 0.0185(14) 0.0015(12) 0.0047(11) -0.0012(13)
C56 0.0366(17) 0.0380(19) 0.0393(18) -0.0016(15) 0.0085(13) -0.0174(15)
C57 0.066(2) 0.124(4) 0.060(2) 0.011(2) -0.0257(18) -0.056(2)
C58 0.080(2) 0.037(2) 0.071(2) -0.0157(18) 0.0413(19) -0.0255(18)
C59 0.0458(19) 0.040(2) 0.080(2) 0.0004(18) 0.0300(17) -0.0093(16)
O1S 0.070(3) 0.057(3) 0.105(4) 0.000(3) 0.036(3) -0.004(2)
C1S 0.063(4) 0.053(4) 0.088(5) 0.002(3) 0.034(3) -0.010(3)
C2S 0.063(4) 0.047(4) 0.065(5) -0.007(4) 0.024(3) -0.012(3)
C3S 0.089(5) 0.041(4) 0.096(6) -0.001(4) 0.045(4) 0.002(3)
C4S 0.047(5) 0.043(4) 0.090(7) -0.004(4) 0.003(4) -0.001(3)
O1T 0.102(5) 0.055(4) 0.051(4) -0.001(3) 0.016(3) -0.032(3)
C1T 0.079(6) 0.043(6) 0.058(5) -0.002(4) 0.015(4) -0.016(5)
C2T 0.129(9) 0.041(6) 0.060(6) 0.001(5) 0.013(5) -0.025(6)
C3T 0.132(13) 0.077(10) 0.074(7) 0.013(6) 0.010(7) -0.039(9)
C4T 0.103(7) 0.051(5) 0.060(5) 0.004(4) 0.022(5) -0.031(5)

loop_
_atom_type_symbol
_atom_type_description
_atom_type_scat_dispersion_real
_atom_type_scat_dispersion_imag
_atom_type_scat_source
C C 0.0033 0.0016 'International Tables Vol C Tables 4.2.6.8 and 6.1.1.4'
H H 0.0000 0.0000 'International Tables Vol C Tables 4.2.6.8 and 6.1.1.4'
Cu Cu 0.3201 1.2651 'International Tables Vol C Tables 4.2.6.8 and 6.1.1.4'
N N 0.0061 0.0033 'International Tables Vol C Tables 4.2.6.8 and 6.1.1.4'
O O 0.0106 0.0060 'International Tables Vol C Tables 4.2.6.8 and 6.1.1.4'

loop_
_geom_angle_atom_site_label_1
_geom_angle_atom_site_label_2
_geom_angle_atom_site_label_3
_geom_angle
C50 Cu1 N1 131.31(9)
C50 Cu1 N2 128.42(8)
N1 Cu1 N2 100.00(7)
C55 Cu2 N5 131.09(9)
C55 Cu2 N4 128.11(9)
N5 Cu2 N4 100.80(7)
C23 O1 C28 118.65(17)
C13 N1 C10 106.88(17)
C13 N1 Cu1 133.07(16)
C10 N1 Cu1 119.40(14)
C5 N2 C2 105.95(18)
C5 N2 Cu1 133.34(16)
C2 N2 Cu1 120.07(14)
C50 N3 C51 172.5(3)
C50 N3 C51A 171.5(6)
C45 N4 C42 106.48(18)
C45 N4 Cu2 134.59(16)
C42 N4 Cu2 118.93(14)
C37 N5 C34 106.33(19)
C37 N5 Cu2 134.38(16)
C34 N5 Cu2 119.21(14)
C55 N6 C56 173.0(2)
C2 C1 C10 128.0(2)
C2 C1 C18 116.7(2)
C10 C1 C18 114.65(18)
C1 C2 N2 125.3(2)
C1 C2 C3 125.7(2)
N2 C2 C3 108.99(18)
C4 C3 C2 106.9(2)
C4 C3 H3 126.5
C2 C3 H3 126.5
C3 C4 C5 107.4(2)
C3 C4 H4 126.3
C5 C4 H4 126.3
N2 C5 C4 110.7(2)
N2 C5 C6 123.7(2)
C4 C5 C6 125.5(2)
C5 C6 C7 110.2(2)
C5 C6 C8 110.45(19)
C7 C6 C8 108.5(2)
C5 C6 C9 109.48(19)
C7 C6 C9 107.56(19)
C8 C6 C9 110.6(2)
C6 C7 H7A 109.5
C6 C7 H7B 109.5
H7A C7 H7B 109.5
C6 C7 H7C 109.5
H7A C7 H7C 109.5
H7B C7 H7C 109.5
C6 C8 H8A 109.5
C6 C8 H8B 109.5
H8A C8 H8B 109.5
C6 C8 H8C 109.5
H8A C8 H8C 109.5
H8B C8 H8C 109.5
C6 C9 H9A 109.5
C6 C9 H9B 109.5
H9A C9 H9B 109.5
C6 C9 H9C 109.5
H9A C9 H9C 109.5
H9B C9 H9C 109.5
N1 C10 C1 126.02(18)
N1 C10 C11 108.77(19)
C1 C10 C11 125.2(2)
C12 C11 C10 106.9(2)
C12 C11 H11 126.6
C10 C11 H11 126.6
C11 C12 C13 107.6(2)
C11 C12 H12 126.2
C13 C12 H12 126.2
N1 C13 C12 109.8(2)
N1 C13 C14 124.13(19)
C12 C13 C14 126.0(2)
C13 C14 C15 110.31(19)
C13 C14 C17 110.15(19)
C15 C14 C17 107.81(19)
C13 C14 C16 111.6(2)
C15 C14 C16 109.29(19)
C17 C14 C16 107.6(2)
C14 C15 H15A 109.5
C14 C15 H15B 109.5
H15A C15 H15B 109.5
C14 C15 H15C 109.5
H15A C15 H15C 109.5
H15B C15 H15C 109.5
C14 C16 H16A 109.5
C14 C16 H16B 109.5
H16A C16 H16B 109.5
C14 C16 H16C 109.5
H16A C16 H16C 109.5
H16B C16 H16C 109.5
C14 C17 H17A 109.5
C14 C17 H17B 109.5
H17A C17 H17B 109.5
C14 C17 H17C 109.5
H17A C17 H17C 109.5
H17B C17 H17C 109.5
C19 C18 C23 117.5(2)
C19 C18 C1 116.2(2)
C23 C18 C1 126.2(2)
C20 C19 C18 121.7(2)
C20 C19 H19 119.2
C18 C19 H19 119.2
C19 C20 C21 119.1(2)
C19 C20 H20 120.5
C21 C20 H20 120.5
C20 C21 C22 122.1(2)
C20 C21 H21 119.0
C22 C21 H21 119.0
C21 C22 C23 117.2(2)
C21 C22 C24 121.2(2)
C23 C22 C24 121.5(2)
O1 C23 C18 116.3(2)
O1 C23 C22 121.3(2)
C18 C23 C22 122.4(2)
C27 C24 C22 109.44(19)
C27 C24 C25 110.97(19)
C22 C24 C25 110.3(2)
C27 C24 C26 108.8(2)
C22 C24 C26 108.61(19)
C25 C24 C26 108.7(2)
C24 C25 H25A 109.5
C24 C25 H25B 109.5
H25A C25 H25B 109.5
C24 C25 H25C 109.5
H25A C25 H25C 109.5
H25B C25 H25C 109.5
C24 C26 H26A 109.5
C24 C26 H26B 109.5
H26A C26 H26B 109.5
C24 C26 H26C 109.5
H26A C26 H26C 109.5
H26B C26 H26C 109.5
C32 C27 C28 117.0(2)
C32 C27 C24 121.9(2)
C28 C27 C24 120.9(2)
O1 C28 C27 122.0(2)
O1 C28 C29 115.3(2)
C27 C28 C29 122.7(2)
C30 C29 C28 117.9(2)
C30 C29 C33 120.1(2)
C28 C29 C33 122.0(2)
C31 C30 C29 120.7(2)
C31 C30 H30 119.6
C29 C30 H30 119.6
C32 C31 C30 119.7(2)
C32 C31 H31 120.1
C30 C31 H31 120.1
C31 C32 C27 121.9(2)
C31 C32 H32 119.1
C27 C32 H32 119.1
C42 C33 C34 129.4(2)
C42 C33 C29 115.95(19)
C34 C33 C29 114.7(2)
N5 C34 C33 125.7(2)
N5 C34 C35 109.04(19)
C33 C34 C35 125.3(2)
C36 C35 C34 106.9(2)
C36 C35 H35 126.5
C34 C35 H35 126.5
C35 C36 C37 107.3(2)
C35 C36 H36 126.3
C37 C36 H36 126.3
N5 C37 C36 110.3(2)
N5 C37 C38 124.2(2)
C36 C37 C38 125.5(2)
C37 C38 C40 109.85(19)
C37 C38 C41 110.65(19)
C40 C38 C41 110.5(2)
C37 C38 C39 110.1(2)
C40 C38 C39 107.7(2)
C41 C38 C39 107.91(19)
C38 C39 H39A 109.5
C38 C39 H39B 109.5
H39A C39 H39B 109.5
C38 C39 H39C 109.5
H39A C39 H39C 109.5
H39B C39 H39C 109.5
C38 C40 H40A 109.5
C38 C40 H40B 109.5
H40A C40 H40B 109.5
C38 C40 H40C 109.5
H40A C40 H40C 109.5
H40B C40 H40C 109.5
C38 C41 H41A 109.5
C38 C41 H41B 109.5
H41A C41 H41B 109.5
C38 C41 H41C 109.5
H41A C41 H41C 109.5
H41B C41 H41C 109.5
C33 C42 N4 125.82(19)
C33 C42 C43 125.3(2)
N4 C42 C43 108.8(2)
C44 C43 C42 107.2(2)
C44 C43 H43 126.4
C42 C43 H43 126.4
C43 C44 C45 107.3(2)
C43 C44 H44 126.3
C45 C44 H44 126.3
N4 C45 C44 110.1(2)
N4 C45 C46 124.14(19)
C44 C45 C46 125.7(2)
C45 C46 C48 111.1(2)
C45 C46 C49 110.24(19)
C48 C46 C49 107.77(19)
C45 C46 C47 109.43(19)
C48 C46 C47 110.20(19)
C49 C46 C47 108.05(19)
C46 C47 H47A 109.5
C46 C47 H47B 109.5
H47A C47 H47B 109.5
C46 C47 H47C 109.5
H47A C47 H47C 109.5
H47B C47 H47C 109.5
C46 C48 H48A 109.5
C46 C48 H48B 109.5
H48A C48 H48B 109.5
C46 C48 H48C 109.5
H48A C48 H48C 109.5
H48B C48 H48C 109.5
C46 C49 H49A 109.5
C46 C49 H49B 109.5
H49A C49 H49B 109.5
C46 C49 H49C 109.5
H49A C49 H49C 109.5
H49B C49 H49C 109.5
N3 C50 Cu1 174.7(2)
N3 C51 C53 108.2(4)
N3 C51 C54 107.5(4)
C53 C51 C54 107.8(4)
N3 C51 C52 109.9(4)
C53 C51 C52 110.0(4)
C54 C51 C52 113.3(4)
C51 C52 H52A 109.5
C51 C52 H52B 109.5
H52A C52 H52B 109.5
C51 C52 H52C 109.5
H52A C52 H52C 109.5
H52B C52 H52C 109.5
C51 C53 H53A 109.5
C51 C53 H53B 109.5
H53A C53 H53B 109.5
C51 C53 H53C 109.5
H53A C53 H53C 109.5
H53B C53 H53C 109.5
C51 C54 H54A 109.5
C51 C54 H54B 109.5
H54A C54 H54B 109.5
C51 C54 H54C 109.5
H54A C54 H54C 109.5
H54B C54 H54C 109.5
N3 C51A C54A 107.5(10)
N3 C51A C52A 100.4(9)
C54A C51A C52A 109.4(10)
N3 C51A C53A 103.8(8)
C54A C51A C53A 119.4(10)
C52A C51A C53A 114.3(10)
C51A C52A H52D 109.5
C51A C52A H52E 109.5
H52D C52A H52E 109.5
C51A C52A H52F 109.5
H52D C52A H52F 109.5
H52E C52A H52F 109.5
C51A C53A H53D 109.5
C51A C53A H53E 109.5
H53D C53A H53E 109.5
C51A C53A H53F 109.5
H53D C53A H53F 109.5
H53E C53A H53F 109.5
C51A C54A H54D 109.5
C51A C54A H54E 109.5
H54D C54A H54E 109.5
C51A C54A H54F 109.5
H54D C54A H54F 109.5
H54E C54A H54F 109.5
N6 C55 Cu2 177.1(2)
N6 C56 C59 107.5(2)
N6 C56 C57 108.1(2)
C59 C56 C57 111.8(3)
N6 C56 C58 105.9(2)
C59 C56 C58 111.3(2)
C57 C56 C58 112.0(3)
C56 C57 H57A 109.5
C56 C57 H57B 109.5
H57A C57 H57B 109.5
C56 C57 H57C 109.5
H57A C57 H57C 109.5
H57B C57 H57C 109.5
C56 C58 H58A 109.5
C56 C58 H58B 109.5
H58A C58 H58B 109.5
C56 C58 H58C 109.5
H58A C58 H58C 109.5
H58B C58 H58C 109.5
C56 C59 H59A 109.5
C56 C59 H59B 109.5
H59A C59 H59B 109.5
C56 C59 H59C 109.5
H59A C59 H59C 109.5
H59B C59 H59C 109.5
C1S O1S C4S 109.1(5)
O1S C1S C2S 105.2(5)
O1S C1S H1SA 110.7
C2S C1S H1SA 110.7
O1S C1S H1SB 110.7
C2S C1S H1SB 110.7
H1SA C1S H1SB 108.8
C3S C2S C1S 102.6(5)
C3S C2S H2SA 111.2
C1S C2S H2SA 111.2
C3S C2S H2SB 111.2
C1S C2S H2SB 111.2
H2SA C2S H2SB 109.2
C2S C3S C4S 102.2(7)
C2S C3S H3SA 111.3
C4S C3S H3SA 111.3
C2S C3S H3SB 111.3
C4S C3S H3SB 111.3
H3SA C3S H3SB 109.2
O1S C4S C3S 107.5(7)
O1S C4S H4SA 110.2
C3S C4S H4SA 110.2
O1S C4S H4SB 110.2
C3S C4S H4SB 110.2
H4SA C4S H4SB 108.5
C4T O1T C1T 109.5(6)
O1T C1T C2T 107.8(7)
O1T C1T H1TA 110.1
C2T C1T H1TA 110.1
O1T C1T H1TB 110.1
C2T C1T H1TB 110.1
H1TA C1T H1TB 108.5
C3T C2T C1T 105.3(10)
C3T C2T H2TA 110.7
C1T C2T H2TA 110.7
C3T C2T H2TB 110.7
C1T C2T H2TB 110.7
H2TA C2T H2TB 108.8
C2T C3T C4T 104.9(10)
C2T C3T H3TA 110.8
C4T C3T H3TA 110.8
C2T C3T H3TB 110.8
C4T C3T H3TB 110.8
H3TA C3T H3TB 108.8
O1T C4T C3T 109.6(9)
O1T C4T H4TA 109.7
C3T C4T H4TA 109.7
O1T C4T H4TB 109.7
C3T C4T H4TB 109.7
H4TA C4T H4TB 108.2

loop_
_geom_bond_atom_site_label_1
_geom_bond_atom_site_label_2
_geom_bond_distance
Cu1 C50 1.837(3)
Cu1 N1 1.9668(17)
Cu1 N2 1.9685(18)
Cu2 C55 1.833(3)
Cu2 N5 1.9596(19)
Cu2 N4 1.9778(17)
O1 C23 1.378(3)
O1 C28 1.383(2)
N1 C13 1.355(3)
N1 C10 1.396(3)
N2 C5 1.347(3)
N2 C2 1.406(3)
N3 C50 1.153(3)
N3 C51 1.453(6)
N3 C51A 1.483(14)
N4 C45 1.348(3)
N4 C42 1.401(3)
N5 C37 1.354(3)
N5 C34 1.400(3)
N6 C55 1.151(3)
N6 C56 1.461(3)
C1 C2 1.403(3)
C1 C10 1.407(3)
C1 C18 1.497(3)
C2 C3 1.418(3)
C3 C4 1.362(3)
C3 H3 0.9500
C4 C5 1.414(3)
C4 H4 0.9500
C5 C6 1.516(3)
C6 C7 1.531(3)
C6 C8 1.533(3)
C6 C9 1.537(3)
C7 H7A 0.9800
C7 H7B 0.9800
C7 H7C 0.9800
C8 H8A 0.9800
C8 H8B 0.9800
C8 H8C 0.9800
C9 H9A 0.9800
C9 H9B 0.9800
C9 H9C 0.9800
C10 C11 1.414(3)
C11 C12 1.372(3)
C11 H11 0.9500
C12 C13 1.410(3)
C12 H12 0.9500
C13 C14 1.515(3)
C14 C15 1.533(3)
C14 C17 1.534(3)
C14 C16 1.536(3)
C15 H15A 0.9800
C15 H15B 0.9800
C15 H15C 0.9800
C16 H16A 0.9800
C16 H16B 0.9800
C16 H16C 0.9800
C17 H17A 0.9800
C17 H17B 0.9800
C17 H17C 0.9800
C18 C19 1.389(3)
C18 C23 1.398(3)
C19 C20 1.381(3)
C19 H19 0.9500
C20 C21 1.381(3)
C20 H20 0.9500
C21 C22 1.386(3)
C21 H21 0.9500
C22 C23 1.399(3)
C22 C24 1.517(3)
C24 C27 1.515(3)
C24 C25 1.536(3)
C24 C26 1.536(3)
C25 H25A 0.9800
C25 H25B 0.9800
C25 H25C 0.9800
C26 H26A 0.9800
C26 H26B 0.9800
C26 H26C 0.9800
C27 C32 1.391(3)
C27 C28 1.393(3)
C28 C29 1.394(3)
C29 C30 1.392(3)
C29 C33 1.498(3)
C30 C31 1.383(3)
C30 H30 0.9500
C31 C32 1.378(3)
C31 H31 0.9500
C32 H32 0.9500
C33 C42 1.389(3)
C33 C34 1.404(3)
C34 C35 1.410(3)
C35 C36 1.373(3)
C35 H35 0.9500
C36 C37 1.408(3)
C36 H36 0.9500
C37 C38 1.520(3)
C38 C40 1.528(3)
C38 C41 1.530(3)
C38 C39 1.537(3)
C39 H39A 0.9800
C39 H39B 0.9800
C39 H39C 0.9800
C40 H40A 0.9800
C40 H40B 0.9800
C40 H40C 0.9800
C41 H41A 0.9800
C41 H41B 0.9800
C41 H41C 0.9800
C42 C43 1.416(3)
C43 C44 1.360(3)
C43 H43 0.9500
C44 C45 1.421(3)
C44 H44 0.9500
C45 C46 1.507(3)
C46 C48 1.532(3)
C46 C49 1.536(3)
C46 C47 1.538(3)
C47 H47A 0.9800
C47 H47B 0.9800
C47 H47C 0.9800
C48 H48A 0.9800
C48 H48B 0.9800
C48 H48C 0.9800
C49 H49A 0.9800
C49 H49B 0.9800
C49 H49C 0.9800
C51 C53 1.502(6)
C51 C54 1.516(6)
C51 C52 1.523(6)
C52 H52A 0.9800
C52 H52B 0.9800
C52 H52C 0.9800
C53 H53A 0.9800
C53 H53B 0.9800
C53 H53C 0.9800
C54 H54A 0.9800
C54 H54B 0.9800
C54 H54C 0.9800
C51A C54A 1.543(13)
C51A C52A 1.545(14)
C51A C53A 1.559(13)
C52A H52D 0.9800
C52A H52E 0.9800
C52A H52F 0.9800
C53A H53D 0.9800
C53A H53E 0.9800
C53A H53F 0.9800
C54A H54D 0.9800
C54A H54E 0.9800
C54A H54F 0.9800
C56 C59 1.507(4)
C56 C57 1.508(4)
C56 C58 1.524(4)
C57 H57A 0.9800
C57 H57B 0.9800
C57 H57C 0.9800
C58 H58A 0.9800
C58 H58B 0.9800
C58 H58C 0.9800
C59 H59A 0.9800
C59 H59B 0.9800
C59 H59C 0.9800
O1S C1S 1.399(6)
O1S C4S 1.425(11)
C1S C2S 1.512(8)
C1S H1SA 0.9900
C1S H1SB 0.9900
C2S C3S 1.479(9)
C2S H2SA 0.9900
C2S H2SB 0.9900
C3S C4S 1.491(10)
C3S H3SA 0.9900
C3S H3SB 0.9900
C4S H4SA 0.9900
C4S H4SB 0.9900
O1T C4T 1.377(8)
O1T C1T 1.407(9)
C1T C2T 1.496(12)
C1T H1TA 0.9900
C1T H1TB 0.9900
C2T C3T 1.467(15)
C2T H2TA 0.9900
C2T H2TB 0.9900
C3T C4T 1.499(14)
C3T H3TA 0.9900
C3T H3TB 0.9900
C4T H4TA 0.9900
C4T H4TB 0.9900
